data_7106411
loop_
_publ_author_name
'John S. Hart'
'Fraser J. White'
'Jason B. Love'

_publ_section_title
;
 Donor-extended tripodal pyrroles: encapsulation, metallation, and
 H-bonded tautomers
;
_journal_name_full Chem.Commun.
_journal_page_first 5711
_journal_paper_doi 10.1039/c1cc11378j
_journal_volume 47
_journal_year 2011
_chemical_formula_moiety 'C70 H88 Co N12, 3(Cl)'
_chemical_formula_sum 'C70 H88 Cl3 Co N12'
_chemical_formula_weight 1262.80
_chemical_name_systematic
;
?
;
_space_group_IT_number 15
_symmetry_cell_setting monoclinic
_symmetry_space_group_name_Hall '-C 2yc'
_symmetry_space_group_name_H-M 'C 1 2/c 1'
_atom_sites_solution_hydrogens geom
_atom_sites_solution_primary direct
_atom_sites_solution_secondary difmap
_audit_creation_method SHELXL-97
_cell_angle_alpha 90.00
_cell_angle_beta 130.79(3)
_cell_angle_gamma 90.00
_cell_formula_units_Z 4
_cell_length_a 31.439(5)
_cell_length_b 14.0249(7)
_cell_length_c 22.558(4)
_cell_measurement_reflns_used 1805
_cell_measurement_temperature 150(2)
_cell_measurement_theta_max 30.4721
_cell_measurement_theta_min 2.9070
_cell_volume 7531(4)
_computing_cell_refinement
;
CrysAlisPro, Oxford Diffraction Ltd.,
Version 1.171.33.55 (release 05-01-2010 CrysAlis171 .NET)
(compiled Jan 5 2010,16:28:46)
;
_computing_data_collection
;
CrysAlisPro, Oxford Diffraction Ltd.,
Version 1.171.33.55 (release 05-01-2010 CrysAlis171 .NET)
(compiled Jan 5 2010,16:28:46)
;
_computing_data_reduction
;
CrysAlisPro, Oxford Diffraction Ltd.,
Version 1.171.33.55 (release 05-01-2010 CrysAlis171 .NET)
(compiled Jan 5 2010,16:28:46)
;
_computing_structure_refinement 'SHELXL-97 (Sheldrick, 1997)'
_computing_structure_solution 'SHELXS-97 (Sheldrick, 1990)'
_diffrn_ambient_temperature 150(2)
_diffrn_detector_area_resol_mean 16.1042
_diffrn_measured_fraction_theta_full 0.998
_diffrn_measured_fraction_theta_max 0.998
_diffrn_measurement_device_type 'Xcalibur, Eos'
_diffrn_measurement_method '\w scans'
_diffrn_radiation_monochromator graphite
_diffrn_radiation_source 'Enhance (Mo) X-ray Source'
_diffrn_radiation_type MoK\a
_diffrn_radiation_wavelength 0.71073
_diffrn_reflns_av_R_equivalents 0.0507
_diffrn_reflns_av_sigmaI/netI 0.0486
_diffrn_reflns_limit_h_max 36
_diffrn_reflns_limit_h_min -36
_diffrn_reflns_limit_k_max 16
_diffrn_reflns_limit_k_min -16
_diffrn_reflns_limit_l_max 26
_diffrn_reflns_limit_l_min -26
_diffrn_reflns_number 36514
_diffrn_reflns_theta_full 24.71
_diffrn_reflns_theta_max 24.71
_diffrn_reflns_theta_min 2.95
_exptl_absorpt_coefficient_mu 0.379
_exptl_absorpt_correction_T_max 1.0000
_exptl_absorpt_correction_T_min 0.16834
_exptl_absorpt_correction_type multi-scan
_exptl_absorpt_process_details
;
CrysAlisPro, Oxford Diffraction Ltd.,
Version 1.171.33.55 (release 05-01-2010 CrysAlis171 .NET)
(compiled Jan 5 2010,16:28:46)
Empirical absorption correction using spherical harmonics,
implemented in SCALE3 ABSPACK scaling algorithm.
;
_exptl_crystal_colour colourless
_exptl_crystal_density_diffrn 1.114
_exptl_crystal_density_method 'not measured'
_exptl_crystal_description block
_exptl_crystal_F_000 2680
_exptl_crystal_size_max 0.20
_exptl_crystal_size_mid 0.17
_exptl_crystal_size_min 0.10
_platon_squeeze_details
;
;
_refine_diff_density_max 1.208
_refine_diff_density_min -0.421
_refine_diff_density_rms 0.111
_refine_ls_extinction_method none
_refine_ls_goodness_of_fit_ref 1.062
_refine_ls_hydrogen_treatment constr
_refine_ls_matrix_type full
_refine_ls_number_parameters 508
_refine_ls_number_reflns 6406
_refine_ls_number_restraints 548
_refine_ls_restrained_S_all 1.057
_refine_ls_R_factor_all 0.1004
_refine_ls_R_factor_gt 0.0752
_refine_ls_shift/su_max 0.000
_refine_ls_shift/su_mean 0.000
_refine_ls_structure_factor_coef Fsqd
_refine_ls_weighting_details 'calc w=1/[\s^2^(Fo^2^)+(0.1862P)^2^+0.0000P] where P=(Fo^2^+2Fc^2^)/3'
_refine_ls_weighting_scheme calc
_refine_ls_wR_factor_gt 0.2520
_refine_ls_wR_factor_ref 0.2661
_reflns_number_gt 4147
_reflns_number_total 6406
_reflns_threshold_expression >2sigma(I)
_cod_data_source_file c1cc11378j.txt
_cod_data_source_block c2onc
_cod_depositor_comments
;
The following automatic conversions were performed:

'_exptl_absorpt_correction_type' value 'multi-scans' was replaced
with the value 'multi-scan' as specified in the replacement file
'src/cod-tools/trunk/data/replacement-values/replacement_values.lst'.

Automatic conversion script
Id: cif_fix_values 5376 2017-05-30 11:51:03Z andrius 
;
_cod_original_sg_symbol_H-M 'C 2/c'
_cod_database_code 7106411

loop_
_symmetry_equiv_pos_as_xyz
'x, y, z'
'-x, y, -z+1/2'
'x+1/2, y+1/2, z'
'-x+1/2, y+1/2, -z+1/2'
'-x, -y, -z'
'x, -y, z-1/2'
'-x+1/2, -y+1/2, -z'
'x+1/2, -y+1/2, z-1/2'

loop_
_atom_site_label
_atom_site_type_symbol
_atom_site_fract_x
_atom_site_fract_y
_atom_site_fract_z
_atom_site_U_iso_or_equiv
_atom_site_adp_type
_atom_site_occupancy
_atom_site_symmetry_multiplicity
_atom_site_calc_flag
_atom_site_refinement_flags
_atom_site_disorder_assembly
_atom_site_disorder_group
Co1 Co 0.2500 -0.2500 1.0000 0.0360(3) Uani 1 2 d S . .
N1 N 0.23584(14) -0.3019(2) 1.0661(2) 0.0417(9) Uani 1 1 d . . .
N2 N 0.33428(17) -0.2145(3) 1.2673(2) 0.0562(10) Uani 1 1 d . B .
H2 H 0.3272 -0.2544 1.2900 0.067 Uiso 1 1 calc R . .
N3 N 0.25697(14) -0.1207(2) 1.0380(2) 0.0402(8) Uani 1 1 d . . .
N4 N 0.14931(17) -0.0584(3) 1.0487(3) 0.0615(11) Uani 1 1 d . C .
H4 H 0.1634 -0.0047 1.0752 0.074 Uiso 1 1 calc R . .
N5 N 0.16918(14) -0.2367(2) 0.9169(2) 0.0394(8) Uani 1 1 d . D .
N6 N 0.12604(19) -0.0007(3) 0.8258(3) 0.0668(12) Uani 1 1 d . . .
H6 H 0.0894 -0.0062 0.7959 0.080 Uiso 0.42(10) 1 calc PR A 1
C1 C 0.1161(2) -0.4709(3) 0.9285(3) 0.0583(13) Uani 1 1 d . . .
H1A H 0.1344 -0.5271 0.9623 0.087 Uiso 1 1 calc R . .
H1B H 0.0949 -0.4897 0.8738 0.087 Uiso 1 1 calc R . .
H1C H 0.0904 -0.4431 0.9343 0.087 Uiso 1 1 calc R . .
C2 C 0.16087(17) -0.3969(3) 0.9521(3) 0.0426(10) Uani 1 1 d . . .
C3 C 0.19638(17) -0.3695(3) 1.0373(3) 0.0436(10) Uani 1 1 d . . .
C4 C 0.1963(2) -0.4032(4) 1.0947(3) 0.0583(13) Uani 1 1 d . . .
H4A H 0.1723 -0.4513 1.0883 0.070 Uiso 1 1 calc R . .
C5 C 0.2374(2) -0.3547(3) 1.1630(3) 0.0579(13) Uani 1 1 d . . .
H5 H 0.2469 -0.3629 1.2122 0.069 Uiso 1 1 calc R . .
C6 C 0.26256(18) -0.2904(3) 1.1455(3) 0.0470(11) Uani 1 1 d . . .
C7 C 0.30580(19) -0.2246(3) 1.1931(3) 0.0470(11) Uani 1 1 d . . .
H7 H 0.3150 -0.1841 1.1691 0.056 Uiso 1 1 calc R . .
C31 C 0.3779(2) -0.1414(4) 1.3171(3) 0.0663(13) Uani 1 1 d DU . .
H31 H 0.4041 -0.1634 1.3727 0.080 Uiso 0.647(15) 1 calc PR B 1
H31A H 0.4088 -0.1802 1.3630 0.080 Uiso 0.353(15) 1 calc PR B 2
C14 C 0.20050(18) -0.4352(3) 0.9415(3) 0.0439(10) Uani 1 1 d . . .
C15 C 0.2017(2) -0.5224(3) 0.9137(3) 0.0576(13) Uani 1 1 d . . .
H15 H 0.1760 -0.5735 0.8951 0.069 Uiso 1 1 calc R . .
C16 C 0.2525(2) 0.0204(3) 1.0820(3) 0.0578(13) Uani 1 1 d . . .
H16 H 0.2406 0.0704 1.0966 0.069 Uiso 1 1 calc R . .
C17 C 0.22713(18) -0.0680(3) 1.0523(3) 0.0457(11) Uani 1 1 d . . .
C18 C 0.17853(18) -0.1040(3) 1.0367(3) 0.0478(11) Uani 1 1 d . . .
H18 H 0.1667 -0.1666 1.0157 0.057 Uiso 1 1 calc R . .
C21 C 0.0948(2) -0.0877(4) 1.0224(4) 0.0740(15) Uani 1 1 d DU . .
H21 H 0.0922 -0.0614 1.0612 0.089 Uiso 0.838(9) 1 calc PR C 1
H21A H 0.0817 -0.0296 1.0320 0.089 Uiso 0.162(9) 1 calc PR C 2
C26 C 0.13443(17) -0.3068(3) 0.9037(2) 0.0400(10) Uani 1 1 d . . .
C27 C 0.07871(18) -0.2805(3) 0.8462(3) 0.0477(11) Uani 1 1 d . . .
H27 H 0.0467 -0.3181 0.8266 0.057 Uiso 1 1 calc R . .
C28 C 0.07835(18) -0.1903(3) 0.8232(3) 0.0514(12) Uani 1 1 d . D .
H28 H 0.0461 -0.1529 0.7852 0.062 Uiso 1 1 calc R . .
C29 C 0.13474(17) -0.1632(3) 0.8664(2) 0.0431(10) Uani 1 1 d . . .
C30 C 0.15602(19) -0.0768(3) 0.8644(3) 0.0516(12) Uani 1 1 d . D .
H30 H 0.1953 -0.0730 0.8934 0.062 Uiso 1 1 calc R . .
Cl1 Cl 0.0000 0.03538(15) 0.7500 0.0846(7) Uani 1 2 d S . .
Cl2 Cl 0.16423(8) 0.14304(13) 1.12194(10) 0.0972(6) Uani 1 1 d . . .
C11A C 0.1479(7) 0.0934(18) 0.8277(11) 0.094(2) Uani 0.40 1 d PDU D 1
H11 H 0.1400 0.1400 0.8530 0.113 Uiso 0.40 1 calc PR D 1
C36A C 0.4107(7) -0.1193(9) 1.2916(10) 0.071(3) Uani 0.647(15) 1 d PDU B 1
H36A H 0.3846 -0.0977 1.2364 0.085 Uiso 0.647(15) 1 calc PR B 1
H36B H 0.4297 -0.1778 1.2948 0.085 Uiso 0.647(15) 1 calc PR B 1
C35A C 0.4540(7) -0.0426(12) 1.3427(13) 0.092(3) Uani 0.647(15) 1 d PDU B 1
H35A H 0.4809 -0.0653 1.3975 0.110 Uiso 0.647(15) 1 calc PR B 1
H35B H 0.4752 -0.0297 1.3251 0.110 Uiso 0.647(15) 1 calc PR B 1
C22A C 0.0490(3) -0.0419(7) 0.9458(5) 0.090(2) Uani 0.838(9) 1 d PDU C 1
H22A H 0.0530 -0.0607 0.9074 0.108 Uiso 0.838(9) 1 calc PR C 1
H22B H 0.0536 0.0282 0.9522 0.108 Uiso 0.838(9) 1 calc PR C 1
C26A C 0.0880(3) -0.1907(5) 1.0214(6) 0.095(3) Uani 0.838(9) 1 d PDU C 1
H26A H 0.1169 -0.2167 1.0748 0.114 Uiso 0.838(9) 1 calc PR C 1
H26B H 0.0930 -0.2208 0.9866 0.114 Uiso 0.838(9) 1 calc PR C 1
C32A C 0.3479(5) -0.0480(7) 1.3100(8) 0.077(3) Uani 0.647(15) 1 d PDU B 1
H32A H 0.3225 -0.0251 1.2552 0.092 Uiso 0.647(15) 1 calc PR B 1
H32B H 0.3251 -0.0606 1.3251 0.092 Uiso 0.647(15) 1 calc PR B 1
C34A C 0.4268(6) 0.0478(8) 1.3390(10) 0.101(3) Uani 0.647(15) 1 d PDU B 1
H34A H 0.4019 0.0734 1.2850 0.121 Uiso 0.647(15) 1 calc PR B 1
H34B H 0.4560 0.0961 1.3742 0.121 Uiso 0.647(15) 1 calc PR B 1
C25A C 0.0280(4) -0.2139(7) 0.9913(7) 0.124(3) Uani 0.838(9) 1 d PDU C 1
H25A H 0.0228 -0.2839 0.9880 0.149 Uiso 0.838(9) 1 calc PR C 1
H25B H 0.0245 -0.1890 1.0290 0.149 Uiso 0.838(9) 1 calc PR C 1
C23A C -0.0088(3) -0.0669(7) 0.9133(6) 0.123(3) Uani 0.838(9) 1 d PDU C 1
H23A H -0.0164 -0.0352 0.9448 0.147 Uiso 0.838(9) 1 calc PR C 1
H23B H -0.0365 -0.0429 0.8590 0.147 Uiso 0.838(9) 1 calc PR C 1
C24A C -0.0158(4) -0.1713(8) 0.9138(6) 0.131(4) Uani 0.838(9) 1 d PDU C 1
H24A H -0.0531 -0.1845 0.8976 0.157 Uiso 0.838(9) 1 calc PR C 1
H24B H -0.0148 -0.2016 0.8752 0.157 Uiso 0.838(9) 1 calc PR C 1
C33A C 0.3924(5) 0.0277(8) 1.3640(9) 0.095(3) Uani 0.647(15) 1 d PDU B 1
H33A H 0.4175 0.0048 1.4189 0.114 Uiso 0.647(15) 1 calc PR B 1
H33B H 0.3740 0.0870 1.3610 0.114 Uiso 0.647(15) 1 calc PR B 1
C32B C 0.3670(9) -0.0706(16) 1.3548(16) 0.092(4) Uani 0.353(15) 1 d PDU B 2
H32C H 0.3549 -0.1044 1.3802 0.110 Uiso 0.353(15) 1 calc PR B 2
H32D H 0.3360 -0.0279 1.3142 0.110 Uiso 0.353(15) 1 calc PR B 2
C33B C 0.4187(9) -0.0116(17) 1.4153(14) 0.099(5) Uani 0.353(15) 1 d PDU B 2
H33C H 0.4484 -0.0530 1.4590 0.119 Uiso 0.353(15) 1 calc PR B 2
H33D H 0.4094 0.0377 1.4367 0.119 Uiso 0.353(15) 1 calc PR B 2
C34B C 0.4400(10) 0.0362(14) 1.3779(16) 0.103(5) Uani 0.353(15) 1 d PDU B 2
H34C H 0.4721 0.0787 1.4159 0.124 Uiso 0.353(15) 1 calc PR B 2
H34D H 0.4098 0.0742 1.3317 0.124 Uiso 0.353(15) 1 calc PR B 2
C35B C 0.4583(12) -0.046(2) 1.354(2) 0.094(5) Uani 0.353(15) 1 d PDU B 2
H35C H 0.4770 -0.0202 1.3348 0.113 Uiso 0.353(15) 1 calc PR B 2
H35D H 0.4852 -0.0881 1.3989 0.113 Uiso 0.353(15) 1 calc PR B 2
C23B C -0.0076(8) -0.115(4) 0.9166(19) 0.121(8) Uani 0.162(9) 1 d PDU C 2
H23C H -0.0267 -0.0527 0.8966 0.146 Uiso 0.162(9) 1 calc PR C 2
H23D H -0.0307 -0.1616 0.8732 0.146 Uiso 0.162(9) 1 calc PR C 2
C26B C 0.0977(10) -0.160(3) 1.072(2) 0.092(7) Uani 0.162(9) 1 d PDU C 2
H26C H 0.1151 -0.1302 1.1235 0.110 Uiso 0.162(9) 1 calc PR C 2
H26D H 0.1232 -0.2116 1.0823 0.110 Uiso 0.162(9) 1 calc PR C 2
C25B C 0.0441(13) -0.204(3) 1.042(3) 0.113(8) Uani 0.162(9) 1 d PDU C 2
H25C H 0.0450 -0.2145 1.0865 0.135 Uiso 0.162(9) 1 calc PR C 2
H25D H 0.0406 -0.2675 1.0199 0.135 Uiso 0.162(9) 1 calc PR C 2
C24B C -0.0071(10) -0.145(3) 0.980(3) 0.125(7) Uani 0.162(9) 1 d PDU C 2
H24C H -0.0415 -0.1823 0.9573 0.150 Uiso 0.162(9) 1 calc PR C 2
H24D H -0.0078 -0.0873 1.0048 0.150 Uiso 0.162(9) 1 calc PR C 2
C36B C 0.4059(14) -0.102(2) 1.2885(18) 0.081(4) Uani 0.353(15) 1 d PDU B 2
H36C H 0.3795 -0.0593 1.2432 0.097 Uiso 0.353(15) 1 calc PR B 2
H36D H 0.4164 -0.1545 1.2711 0.097 Uiso 0.353(15) 1 calc PR B 2
C22B C 0.0477(11) -0.107(4) 0.9369(11) 0.107(7) Uani 0.162(9) 1 d PDU C 2
H22C H 0.0460 -0.0548 0.9059 0.129 Uiso 0.162(9) 1 calc PR C 2
H22D H 0.0556 -0.1670 0.9224 0.129 Uiso 0.162(9) 1 calc PR C 2
C16A C 0.2092(6) 0.0961(10) 0.8700(10) 0.097(2) Uani 0.40 1 d PDU D 1
H16A H 0.2175 0.0521 0.8444 0.117 Uiso 0.40 1 calc PR D 1
H16B H 0.2306 0.0742 0.9246 0.117 Uiso 0.40 1 calc PR D 1
C12A C 0.1159(6) 0.1238(11) 0.7447(9) 0.097(2) Uani 0.40 1 d PDU D 1
H12A H 0.0752 0.1231 0.7163 0.117 Uiso 0.40 1 calc PR D 1
H12B H 0.1231 0.0781 0.7186 0.117 Uiso 0.40 1 calc PR D 1
C15A C 0.2280(6) 0.1965(11) 0.8705(10) 0.108(2) Uani 0.40 1 d PDU D 1
H15A H 0.2210 0.2406 0.8976 0.129 Uiso 0.40 1 calc PR D 1
H15B H 0.2687 0.1969 0.8989 0.129 Uiso 0.40 1 calc PR D 1
C14A C 0.1957(7) 0.2287(13) 0.7876(10) 0.108(2) Uani 0.40 1 d PDU D 1
H14A H 0.2059 0.1882 0.7626 0.130 Uiso 0.40 1 calc PR D 1
H14B H 0.2061 0.2952 0.7874 0.130 Uiso 0.40 1 calc PR D 1
C13A C 0.1331(6) 0.2228(11) 0.7408(9) 0.108(2) Uani 0.40 1 d PDU D 1
H13A H 0.1131 0.2395 0.6856 0.129 Uiso 0.40 1 calc PR D 1
H13B H 0.1222 0.2695 0.7616 0.129 Uiso 0.40 1 calc PR D 1
C16B C 0.1562(7) 0.0689(11) 0.7565(10) 0.097(2) Uani 0.40 1 d PDU D 2
H16C H 0.1206 0.0497 0.7049 0.117 Uiso 0.40 1 calc PR D 2
H16D H 0.1833 0.0160 0.7762 0.117 Uiso 0.40 1 calc PR D 2
C15B C 0.1790(8) 0.1568(12) 0.7460(8) 0.108(2) Uani 0.40 1 d PDU D 2
H15C H 0.1893 0.1404 0.7141 0.129 Uiso 0.40 1 calc PR D 2
H15D H 0.1496 0.2067 0.7179 0.129 Uiso 0.40 1 calc PR D 2
C13C C 0.2078(13) 0.1462(18) 0.781(2) 0.108(2) Uani 0.20 1 d PDU D 3
H13C H 0.2167 0.1326 0.7472 0.129 Uiso 0.20 1 calc PR D 3
H13D H 0.2435 0.1574 0.8350 0.129 Uiso 0.20 1 calc PR D 3
C12C C 0.1771(14) 0.0627(15) 0.780(2) 0.097(2) Uani 0.20 1 d PDU D 3
H12C H 0.1439 0.0474 0.7253 0.117 Uiso 0.20 1 calc PR D 3
H12D H 0.2022 0.0064 0.8028 0.117 Uiso 0.20 1 calc PR D 3
C12B C 0.1959(7) 0.1259(11) 0.8886(9) 0.097(2) Uani 0.40 1 d PDU D 2
H12E H 0.2276 0.0801 0.9161 0.117 Uiso 0.40 1 calc PR D 2
H12F H 0.1869 0.1392 0.9224 0.117 Uiso 0.40 1 calc PR D 2
C13B C 0.2123(8) 0.2188(11) 0.8717(10) 0.108(2) Uani 0.40 1 d PDU D 2
H13E H 0.1802 0.2637 0.8425 0.129 Uiso 0.40 1 calc PR D 2
H13F H 0.2442 0.2495 0.9215 0.129 Uiso 0.40 1 calc PR D 2
C14B C 0.2290(7) 0.1938(13) 0.8230(10) 0.108(2) Uani 0.40 1 d PDU D 2
H14C H 0.2433 0.2513 0.8157 0.130 Uiso 0.40 1 calc PR D 2
H14D H 0.2590 0.1451 0.8505 0.130 Uiso 0.40 1 calc PR D 2
C16C C 0.1321(13) 0.1746(18) 0.812(2) 0.097(2) Uani 0.20 1 d PDU D 3
H16E H 0.1310 0.1866 0.8541 0.117 Uiso 0.20 1 calc PR D 3
H16F H 0.0929 0.1733 0.7616 0.117 Uiso 0.20 1 calc PR D 3
C15C C 0.1632(15) 0.2555(14) 0.810(2) 0.108(2) Uani 0.20 1 d PDU D 3
H15E H 0.2005 0.2641 0.8628 0.129 Uiso 0.20 1 calc PR D 3
H15F H 0.1418 0.3156 0.7954 0.129 Uiso 0.20 1 calc PR D 3
C11B C 0.1458(10) 0.0844(17) 0.8125(11) 0.094(2) Uani 0.40 1 d PDU D 2
H11A H 0.1152 0.1329 0.7877 0.113 Uiso 0.40 1 calc PR D 2
C11C C 0.158(2) 0.0811(18) 0.825(3) 0.094(2) Uani 0.20 1 d PDU D 3
H11B H 0.1941 0.0845 0.8804 0.113 Uiso 0.20 1 calc PR D 3
C14C C 0.1705(15) 0.2336(17) 0.751(2) 0.108(2) Uani 0.20 1 d PDU D 3
H14E H 0.1881 0.2883 0.7470 0.130 Uiso 0.20 1 calc PR D 3
H14F H 0.1335 0.2209 0.6993 0.130 Uiso 0.20 1 calc PR D 3

loop_
_atom_site_aniso_label
_atom_site_aniso_U_11
_atom_site_aniso_U_22
_atom_site_aniso_U_33
_atom_site_aniso_U_23
_atom_site_aniso_U_13
_atom_site_aniso_U_12
Co1 0.0289(4) 0.0334(4) 0.0469(5) 0.0001(3) 0.0252(4) -0.0043(3)
N1 0.0346(18) 0.042(2) 0.051(2) -0.0003(16) 0.0293(17) -0.0073(15)
N2 0.056(2) 0.064(2) 0.053(2) -0.004(2) 0.038(2) -0.009(2)
N3 0.0351(18) 0.0365(18) 0.051(2) -0.0024(16) 0.0292(17) -0.0037(15)
N4 0.054(2) 0.064(3) 0.083(3) -0.006(2) 0.052(2) -0.001(2)
N5 0.0343(19) 0.0371(18) 0.049(2) -0.0021(15) 0.0283(17) -0.0045(14)
N6 0.052(3) 0.048(2) 0.079(3) 0.016(2) 0.034(2) 0.001(2)
C1 0.046(3) 0.050(3) 0.079(3) 0.000(2) 0.041(3) -0.014(2)
C2 0.033(2) 0.039(2) 0.057(3) -0.0028(19) 0.030(2) -0.0092(18)
C3 0.036(2) 0.043(2) 0.055(3) 0.005(2) 0.032(2) -0.0019(18)
C4 0.053(3) 0.058(3) 0.074(3) 0.006(3) 0.046(3) -0.013(2)
C5 0.060(3) 0.065(3) 0.061(3) 0.007(3) 0.045(3) -0.005(3)
C6 0.043(3) 0.052(3) 0.053(3) 0.005(2) 0.034(2) 0.001(2)
C7 0.046(3) 0.052(3) 0.050(3) 0.001(2) 0.034(2) -0.001(2)
C31 0.064(3) 0.077(3) 0.066(3) -0.013(3) 0.047(3) -0.014(3)
C14 0.037(2) 0.035(2) 0.057(3) -0.0007(19) 0.030(2) -0.0048(18)
C15 0.056(3) 0.039(2) 0.081(3) -0.012(2) 0.047(3) -0.011(2)
C16 0.055(3) 0.043(3) 0.081(4) -0.010(2) 0.047(3) -0.003(2)
C17 0.040(2) 0.042(2) 0.056(3) -0.006(2) 0.032(2) -0.0026(19)
C18 0.043(2) 0.042(2) 0.060(3) -0.001(2) 0.034(2) 0.002(2)
C21 0.056(3) 0.091(4) 0.092(4) 0.010(3) 0.056(3) 0.006(3)
C26 0.032(2) 0.040(2) 0.050(2) -0.0041(18) 0.027(2) -0.0064(17)
C27 0.031(2) 0.048(2) 0.057(3) -0.005(2) 0.026(2) -0.0076(19)
C28 0.034(2) 0.055(3) 0.055(3) 0.006(2) 0.024(2) 0.004(2)
C29 0.035(2) 0.040(2) 0.048(2) 0.0038(19) 0.024(2) 0.0006(19)
C30 0.041(2) 0.049(3) 0.058(3) 0.005(2) 0.029(2) -0.002(2)
Cl1 0.0547(12) 0.0642(12) 0.1063(17) 0.000 0.0400(12) 0.000
Cl2 0.1042(13) 0.0968(12) 0.0896(11) -0.0289(9) 0.0628(11) 0.0036(10)
C11A 0.086(5) 0.063(3) 0.092(4) 0.017(3) 0.040(4) -0.012(3)
C36A 0.061(5) 0.079(6) 0.086(6) -0.023(5) 0.053(4) -0.009(4)
C35A 0.079(5) 0.111(6) 0.102(7) -0.036(5) 0.066(5) -0.030(4)
C22A 0.058(4) 0.108(6) 0.079(4) 0.005(4) 0.034(4) 0.014(4)
C26A 0.067(4) 0.092(5) 0.131(6) -0.002(5) 0.067(4) -0.010(4)
C32A 0.079(6) 0.089(6) 0.097(7) -0.032(5) 0.072(6) -0.022(4)
C34A 0.095(7) 0.101(6) 0.124(8) -0.041(6) 0.079(6) -0.043(5)
C25A 0.091(5) 0.123(6) 0.175(8) -0.013(6) 0.095(5) -0.029(5)
C23A 0.065(4) 0.144(7) 0.119(6) -0.017(6) 0.042(4) 0.006(5)
C24A 0.070(5) 0.149(7) 0.154(7) -0.040(6) 0.064(5) -0.020(5)
C33A 0.095(7) 0.094(6) 0.121(8) -0.047(6) 0.081(6) -0.028(5)
C32B 0.084(8) 0.105(9) 0.102(9) -0.049(8) 0.068(7) -0.028(7)
C33B 0.083(9) 0.111(10) 0.107(10) -0.052(8) 0.064(8) -0.028(8)
C34B 0.085(8) 0.097(8) 0.112(9) -0.040(7) 0.057(7) -0.033(6)
C35B 0.076(7) 0.105(8) 0.107(9) -0.032(7) 0.062(6) -0.030(6)
C23B 0.071(7) 0.130(12) 0.131(9) -0.016(11) 0.052(8) -0.013(11)
C26B 0.076(8) 0.093(12) 0.119(10) 0.003(9) 0.069(9) -0.018(10)
C25B 0.083(10) 0.116(12) 0.152(12) -0.007(11) 0.083(10) -0.028(9)
C24B 0.077(8) 0.131(11) 0.157(11) -0.018(11) 0.072(8) -0.024(10)
C36B 0.078(8) 0.093(9) 0.084(8) -0.024(7) 0.058(6) -0.026(7)
C22B 0.072(8) 0.119(11) 0.105(7) -0.002(9) 0.046(7) -0.007(10)
C16A 0.091(4) 0.069(3) 0.097(4) 0.012(3) 0.046(3) -0.016(3)
C12A 0.091(4) 0.069(3) 0.097(4) 0.012(3) 0.046(3) -0.016(3)
C15A 0.099(5) 0.076(3) 0.103(4) 0.015(3) 0.047(3) -0.024(3)
C14A 0.099(5) 0.081(4) 0.104(5) 0.020(4) 0.048(4) -0.025(4)
C13A 0.099(5) 0.076(3) 0.103(4) 0.015(3) 0.047(3) -0.024(3)
C16B 0.091(4) 0.069(3) 0.097(4) 0.012(3) 0.046(3) -0.016(3)
C15B 0.099(5) 0.076(3) 0.103(4) 0.015(3) 0.047(3) -0.024(3)
C13C 0.099(5) 0.076(3) 0.103(4) 0.015(3) 0.047(3) -0.024(3)
C12C 0.091(4) 0.069(3) 0.097(4) 0.012(3) 0.046(3) -0.016(3)
C12B 0.091(4) 0.069(3) 0.097(4) 0.012(3) 0.046(3) -0.016(3)
C13B 0.099(5) 0.076(3) 0.103(4) 0.015(3) 0.047(3) -0.024(3)
C14B 0.099(5) 0.081(4) 0.104(5) 0.020(4) 0.048(4) -0.025(4)
C16C 0.091(4) 0.069(3) 0.097(4) 0.012(3) 0.046(3) -0.016(3)
C15C 0.099(5) 0.076(3) 0.103(4) 0.015(3) 0.047(3) -0.024(3)
C11B 0.086(5) 0.063(3) 0.092(4) 0.017(3) 0.040(4) -0.012(3)
C11C 0.086(5) 0.063(3) 0.092(4) 0.017(3) 0.040(4) -0.012(3)
C14C 0.099(5) 0.081(4) 0.104(5) 0.020(4) 0.048(4) -0.025(4)

loop_
_atom_type_symbol
_atom_type_description
_atom_type_scat_dispersion_real
_atom_type_scat_dispersion_imag
_atom_type_scat_source
C C 0.0033 0.0016 'International Tables Vol C Tables 4.2.6.8 and 6.1.1.4'
H H 0.0000 0.0000 'International Tables Vol C Tables 4.2.6.8 and 6.1.1.4'
N N 0.0061 0.0033 'International Tables Vol C Tables 4.2.6.8 and 6.1.1.4'
Co Co 0.3494 0.9721 'International Tables Vol C Tables 4.2.6.8 and 6.1.1.4'
Cl Cl 0.1484 0.1585 'International Tables Vol C Tables 4.2.6.8 and 6.1.1.4'

loop_
_geom_angle_atom_site_label_1
_geom_angle_atom_site_label_2
_geom_angle_atom_site_label_3
_geom_angle
_geom_angle_site_symmetry_1
_geom_angle_site_symmetry_3
_geom_angle_publ_flag
N5 Co1 N5 179.999(1) . 7_547 ?
N5 Co1 N1 88.03(14) . . ?
N5 Co1 N1 91.97(14) 7_547 . ?
N5 Co1 N1 91.97(14) . 7_547 ?
N5 Co1 N1 88.03(14) 7_547 7_547 ?
N1 Co1 N1 179.998(1) . 7_547 ?
N5 Co1 N3 87.96(14) . 7_547 ?
N5 Co1 N3 92.04(13) 7_547 7_547 ?
N1 Co1 N3 88.44(14) . 7_547 ?
N1 Co1 N3 91.56(14) 7_547 7_547 ?
N5 Co1 N3 92.04(13) . . ?
N5 Co1 N3 87.96(14) 7_547 . ?
N1 Co1 N3 91.56(14) . . ?
N1 Co1 N3 88.44(14) 7_547 . ?
N3 Co1 N3 180.0 7_547 . ?
C3 N1 C6 106.9(3) . . ?
C3 N1 Co1 119.5(3) . . ?
C6 N1 Co1 133.3(3) . . ?
C7 N2 C31 125.1(4) . . ?
C7 N2 H2 117.4 . . ?
C31 N2 H2 117.4 . . ?
C14 N3 C17 106.3(3) 7_547 . ?
C14 N3 Co1 119.5(3) 7_547 . ?
C17 N3 Co1 134.2(3) . . ?
C18 N4 C21 125.8(5) . . ?
C18 N4 H4 117.1 . . ?
C21 N4 H4 117.1 . . ?
C26 N5 C29 106.0(3) . . ?
C26 N5 Co1 120.1(3) . . ?
C29 N5 Co1 133.7(3) . . ?
C30 N6 C11B 125.7(12) . . ?
C30 N6 C11A 126.2(9) . . ?
C11B N6 C11A 12.8(15) . . ?
C30 N6 C11C 115.1(16) . . ?
C11B N6 C11C 11(2) . . ?
C11A N6 C11C 15.3(16) . . ?
C30 N6 H6 116.9 . . ?
C11B N6 H6 115.7 . . ?
C11A N6 H6 116.9 . . ?
C11C N6 H6 126.7 . . ?
C2 C1 H1A 109.5 . . ?
C2 C1 H1B 109.5 . . ?
H1A C1 H1B 109.5 . . ?
C2 C1 H1C 109.5 . . ?
H1A C1 H1C 109.5 . . ?
H1B C1 H1C 109.5 . . ?
C3 C2 C14 106.9(3) . . ?
C3 C2 C26 107.8(3) . . ?
C14 C2 C26 107.6(3) . . ?
C3 C2 C1 111.2(4) . . ?
C14 C2 C1 111.6(4) . . ?
C26 C2 C1 111.5(4) . . ?
N1 C3 C4 110.8(4) . . ?
N1 C3 C2 118.5(4) . . ?
C4 C3 C2 130.7(4) . . ?
C5 C4 C3 107.8(4) . . ?
C5 C4 H4A 126.1 . . ?
C3 C4 H4A 126.1 . . ?
C4 C5 C6 106.7(4) . . ?
C4 C5 H5 126.6 . . ?
C6 C5 H5 126.6 . . ?
C7 C6 N1 121.9(4) . . ?
C7 C6 C5 130.3(4) . . ?
N1 C6 C5 107.8(4) . . ?
N2 C7 C6 125.0(4) . . ?
N2 C7 H7 117.5 . . ?
C6 C7 H7 117.5 . . ?
N2 C31 C32B 116.9(7) . . ?
N2 C31 C36B 116.5(9) . . ?
C32B C31 C36B 114.8(13) . . ?
N2 C31 C36A 112.3(6) . . ?
C32B C31 C36A 123.6(10) . . ?
C36B C31 C36A 10.4(19) . . ?
N2 C31 C32A 107.8(5) . . ?
C32B C31 C32A 31.5(10) . . ?
C36B C31 C32A 97.5(14) . . ?
C36A C31 C32A 107.9(7) . . ?
N2 C31 H31 109.6 . . ?
C32B C31 H31 78.3 . . ?
C36B C31 H31 114.9 . . ?
C36A C31 H31 109.6 . . ?
C32A C31 H31 109.6 . . ?
N2 C31 H31A 101.6 . . ?
C32B C31 H31A 101.6 . . ?
C36B C31 H31A 101.6 . . ?
C36A C31 H31A 93.7 . . ?
C32A C31 H31A 132.5 . . ?
H31 C31 H31A 23.6 . . ?
N3 C14 C15 110.7(4) 7_547 . ?
N3 C14 C2 118.4(4) 7_547 . ?
C15 C14 C2 130.9(4) . . ?
C16 C15 C14 106.7(4) 7_547 . ?
C16 C15 H15 126.6 7_547 . ?
C14 C15 H15 126.6 . . ?
C15 C16 C17 107.3(4) 7_547 . ?
C15 C16 H16 126.4 7_547 . ?
C17 C16 H16 126.4 . . ?
N3 C17 C16 109.0(4) . . ?
N3 C17 C18 122.3(4) . . ?
C16 C17 C18 128.7(4) . . ?
N4 C18 C17 125.0(4) . . ?
N4 C18 H18 117.5 . . ?
C17 C18 H18 117.5 . . ?
N4 C21 C26A 114.0(5) . . ?
N4 C21 C26B 114.4(10) . . ?
C26A C21 C26B 43(2) . . ?
N4 C21 C22A 109.9(5) . . ?
C26A C21 C22A 112.8(6) . . ?
C26B C21 C22A 135.4(10) . . ?
N4 C21 C22B 119.0(12) . . ?
C26A C21 C22B 78(2) . . ?
C26B C21 C22B 112(2) . . ?
C22A C21 C22B 36.2(19) . . ?
N4 C21 H21 106.5 . . ?
C26A C21 H21 106.5 . . ?
C26B C21 H21 65.5 . . ?
C22A C21 H21 106.5 . . ?
C22B C21 H21 127.9 . . ?
N4 C21 H21A 102.9 . . ?
C26A C21 H21A 137.3 . . ?
C26B C21 H21A 102.9 . . ?
C22A C21 H21A 71.0 . . ?
C22B C21 H21A 102.9 . . ?
H21 C21 H21A 39.5 . . ?
N5 C26 C27 111.0(4) . . ?
N5 C26 C2 117.7(3) . . ?
C27 C26 C2 131.3(4) . . ?
C28 C27 C26 107.1(4) . . ?
C28 C27 H27 126.4 . . ?
C26 C27 H27 126.4 . . ?
C27 C28 C29 107.0(4) . . ?
C27 C28 H28 126.5 . . ?
C29 C28 H28 126.5 . . ?
N5 C29 C30 122.5(4) . . ?
N5 C29 C28 108.8(4) . . ?
C30 C29 C28 128.6(4) . . ?
N6 C30 C29 125.2(4) . . ?
N6 C30 H30 117.4 . . ?
C29 C30 H30 117.4 . . ?
N6 C11A C16A 115.0(17) . . ?
N6 C11A C12A 107.5(14) . . ?
C16A C11A C12A 108.9(14) . . ?
N6 C11A H11 108.4 . . ?
C16A C11A H11 108.4 . . ?
C12A C11A H11 108.4 . . ?
C31 C36A C35A 110.8(8) . . ?
C31 C36A H36A 109.5 . . ?
C35A C36A H36A 109.5 . . ?
C31 C36A H36B 109.5 . . ?
C35A C36A H36B 109.5 . . ?
H36A C36A H36B 108.1 . . ?
C34A C35A C36A 111.3(10) . . ?
C34A C35A H35A 109.4 . . ?
C36A C35A H35A 109.4 . . ?
C34A C35A H35B 109.4 . . ?
C36A C35A H35B 109.4 . . ?
H35A C35A H35B 108.0 . . ?
C21 C22A C23A 114.4(7) . . ?
C21 C22A H22A 108.6 . . ?
C23A C22A H22A 108.6 . . ?
C21 C22A H22B 108.6 . . ?
C23A C22A H22B 108.6 . . ?
H22A C22A H22B 107.6 . . ?
C21 C26A C25A 109.6(6) . . ?
C21 C26A H26A 109.7 . . ?
C25A C26A H26A 109.7 . . ?
C21 C26A H26B 109.7 . . ?
C25A C26A H26B 109.7 . . ?
H26A C26A H26B 108.2 . . ?
C33A C32A C31 108.8(7) . . ?
C33A C32A H32A 109.9 . . ?
C31 C32A H32A 109.9 . . ?
C33A C32A H32B 109.9 . . ?
C31 C32A H32B 109.9 . . ?
H32A C32A H32B 108.3 . . ?
C35A C34A C33A 109.7(9) . . ?
C35A C34A H34A 109.7 . . ?
C33A C34A H34A 109.7 . . ?
C35A C34A H34B 109.7 . . ?
C33A C34A H34B 109.7 . . ?
H34A C34A H34B 108.2 . . ?
C24A C25A C26A 111.0(8) . . ?
C24A C25A H25A 109.4 . . ?
C26A C25A H25A 109.4 . . ?
C24A C25A H25B 109.4 . . ?
C26A C25A H25B 109.4 . . ?
H25A C25A H25B 108.0 . . ?
C24A C23A C22A 111.6(7) . . ?
C24A C23A H23A 109.3 . . ?
C22A C23A H23A 109.3 . . ?
C24A C23A H23B 109.3 . . ?
C22A C23A H23B 109.3 . . ?
H23A C23A H23B 108.0 . . ?
C25A C24A C23A 112.5(8) . . ?
C25A C24A H24A 109.1 . . ?
C23A C24A H24A 109.1 . . ?
C25A C24A H24B 109.1 . . ?
C23A C24A H24B 109.1 . . ?
H24A C24A H24B 107.8 . . ?
C32A C33A C34A 109.4(7) . . ?
C32A C33A H33A 109.8 . . ?
C34A C33A H33A 109.8 . . ?
C32A C33A H33B 109.8 . . ?
C34A C33A H33B 109.8 . . ?
H33A C33A H33B 108.2 . . ?
C31 C32B C33B 111.6(11) . . ?
C31 C32B H32C 109.3 . . ?
C33B C32B H32C 109.3 . . ?
C31 C32B H32D 109.3 . . ?
C33B C32B H32D 109.3 . . ?
H32C C32B H32D 108.0 . . ?
C32B C33B C34B 109.9(13) . . ?
C32B C33B H33C 109.7 . . ?
C34B C33B H33C 109.7 . . ?
C32B C33B H33D 109.7 . . ?
C34B C33B H33D 109.7 . . ?
H33C C33B H33D 108.2 . . ?
C33B C34B C35B 105.6(14) . . ?
C33B C34B H34C 110.6 . . ?
C35B C34B H34C 110.6 . . ?
C33B C34B H34D 110.6 . . ?
C35B C34B H34D 110.6 . . ?
H34C C34B H34D 108.8 . . ?
C36B C35B C34B 107.9(15) . . ?
C36B C35B H35C 110.1 . . ?
C34B C35B H35C 110.1 . . ?
C36B C35B H35D 110.1 . . ?
C34B C35B H35D 110.1 . . ?
H35C C35B H35D 108.4 . . ?
C24B C23B C22B 116.9(12) . . ?
C24B C23B H23C 108.1 . . ?
C22B C23B H23C 108.1 . . ?
C24B C23B H23D 108.1 . . ?
C22B C23B H23D 108.1 . . ?
H23C C23B H23D 107.3 . . ?
C21 C26B C25B 117.0(13) . . ?
C21 C26B H26C 108.0 . . ?
C25B C26B H26C 108.0 . . ?
C21 C26B H26D 108.0 . . ?
C25B C26B H26D 108.0 . . ?
H26C C26B H26D 107.3 . . ?
C26B C25B C24B 113.4(16) . . ?
C26B C25B H25C 108.9 . . ?
C24B C25B H25C 108.9 . . ?
C26B C25B H25D 108.9 . . ?
C24B C25B H25D 108.9 . . ?
H25C C25B H25D 107.7 . . ?
C23B C24B C25B 112.4(17) . . ?
C23B C24B H24C 109.1 . . ?
C25B C24B H24C 109.1 . . ?
C23B C24B H24D 109.1 . . ?
C25B C24B H24D 109.1 . . ?
H24C C24B H24D 107.9 . . ?
C31 C36B C35B 110.2(15) . . ?
C31 C36B H36C 109.6 . . ?
C35B C36B H36C 109.6 . . ?
C31 C36B H36D 109.6 . . ?
C35B C36B H36D 109.6 . . ?
H36C C36B H36D 108.1 . . ?
C23B C22B C21 112.5(16) . . ?
C23B C22B H22C 109.1 . . ?
C21 C22B H22C 109.1 . . ?
C23B C22B H22D 109.1 . . ?
C21 C22B H22D 109.1 . . ?
H22C C22B H22D 107.8 . . ?
C11A C16A C15A 111.1(12) . . ?
C11A C16A H16A 109.4 . . ?
C15A C16A H16A 109.4 . . ?
C11A C16A H16B 109.4 . . ?
C15A C16A H16B 109.4 . . ?
H16A C16A H16B 108.0 . . ?
C11A C12A C13A 111.1(12) . . ?
C11A C12A H12A 109.4 . . ?
C13A C12A H12A 109.4 . . ?
C11A C12A H12B 109.4 . . ?
C13A C12A H12B 109.4 . . ?
H12A C12A H12B 108.0 . . ?
C14A C15A C16A 109.0(12) . . ?
C14A C15A H15A 109.9 . . ?
C16A C15A H15A 109.9 . . ?
C14A C15A H15B 109.9 . . ?
C16A C15A H15B 109.9 . . ?
H15A C15A H15B 108.3 . . ?
C15A C14A C13A 111.4(12) . . ?
C15A C14A H14A 109.3 . . ?
C13A C14A H14A 109.3 . . ?
C15A C14A H14B 109.3 . . ?
C13A C14A H14B 109.3 . . ?
H14A C14A H14B 108.0 . . ?
C14A C13A C12A 111.2(11) . . ?
C14A C13A H13A 109.4 . . ?
C12A C13A H13A 109.4 . . ?
C14A C13A H13B 109.4 . . ?
C12A C13A H13B 109.4 . . ?
H13A C13A H13B 108.0 . . ?
C11B C16B C15B 113.2(12) . . ?
C11B C16B H16C 108.9 . . ?
C15B C16B H16C 108.9 . . ?
C11B C16B H16D 108.9 . . ?
C15B C16B H16D 108.9 . . ?
H16C C16B H16D 107.7 . . ?
C14B C15B C16B 110.4(11) . . ?
C14B C15B H15C 109.6 . . ?
C16B C15B H15C 109.6 . . ?
C14B C15B H15D 109.6 . . ?
C16B C15B H15D 109.6 . . ?
H15C C15B H15D 108.1 . . ?
C12C C13C C14C 108.5(15) . . ?
C12C C13C H13C 110.0 . . ?
C14C C13C H13C 110.0 . . ?
C12C C13C H13D 110.0 . . ?
C14C C13C H13D 110.0 . . ?
H13C C13C H13D 108.4 . . ?
C11C C12C C13C 113.0(15) . . ?
C11C C12C H12C 109.0 . . ?
C13C C12C H12C 109.0 . . ?
C11C C12C H12D 109.0 . . ?
C13C C12C H12D 109.0 . . ?
H12C C12C H12D 107.8 . . ?
C11B C12B C13B 108.5(11) . . ?
C11B C12B H12E 110.0 . . ?
C13B C12B H12E 110.0 . . ?
C11B C12B H12F 110.0 . . ?
C13B C12B H12F 110.0 . . ?
H12E C12B H12F 108.4 . . ?
C14B C13B C12B 108.1(12) . . ?
C14B C13B H13E 110.1 . . ?
C12B C13B H13E 110.1 . . ?
C14B C13B H13F 110.1 . . ?
C12B C13B H13F 110.1 . . ?
H13E C13B H13F 108.4 . . ?
C15B C14B C13B 108.9(12) . . ?
C15B C14B H14C 109.9 . . ?
C13B C14B H14C 109.9 . . ?
C15B C14B H14D 109.9 . . ?
C13B C14B H14D 109.9 . . ?
H14C C14B H14D 108.3 . . ?
C11C C16C C15C 112.9(15) . . ?
C11C C16C H16E 109.0 . . ?
C15C C16C H16E 109.0 . . ?
C11C C16C H16F 109.0 . . ?
C15C C16C H16F 109.0 . . ?
H16E C16C H16F 107.8 . . ?
C16C C15C C14C 109.8(15) . . ?
C16C C15C H15E 109.7 . . ?
C14C C15C H15E 109.7 . . ?
C16C C15C H15F 109.7 . . ?
C14C C15C H15F 109.7 . . ?
H15E C15C H15F 108.2 . . ?
N6 C11B C12B 110.6(14) . . ?
N6 C11B C16B 114.0(15) . . ?
C12B C11B C16B 112.0(14) . . ?
N6 C11B H11A 106.6 . . ?
C12B C11B H11A 106.6 . . ?
C16B C11B H11A 106.6 . . ?
C16C C11C C12C 115.9(19) . . ?
C16C C11C N6 113(2) . . ?
C12C C11C N6 116(2) . . ?
C16C C11C H11B 103.4 . . ?
C12C C11C H11B 103.4 . . ?
N6 C11C H11B 103.4 . . ?
C15C C14C C13C 107.1(15) . . ?
C15C C14C H14E 110.3 . . ?
C13C C14C H14E 110.3 . . ?
C15C C14C H14F 110.3 . . ?
C13C C14C H14F 110.3 . . ?
H14E C14C H14F 108.6 . . ?

loop_
_geom_bond_atom_site_label_1
_geom_bond_atom_site_label_2
_geom_bond_distance
_geom_bond_site_symmetry_2
_geom_bond_publ_flag
Co1 N5 1.945(3) . ?
Co1 N5 1.945(3) 7_547 ?
Co1 N1 1.953(3) . ?
Co1 N1 1.953(3) 7_547 ?
Co1 N3 1.956(3) 7_547 ?
Co1 N3 1.956(3) . ?
N1 C3 1.344(5) . ?
N1 C6 1.405(6) . ?
N2 C7 1.290(6) . ?
N2 C31 1.477(6) . ?
N2 H2 0.8800 . ?
N3 C14 1.345(5) 7_547 ?
N3 C17 1.387(5) . ?
N4 C18 1.287(6) . ?
N4 C21 1.458(6) . ?
N4 H4 0.8800 . ?
N5 C26 1.350(5) . ?
N5 C29 1.386(5) . ?
N6 C30 1.309(6) . ?
N6 C11B 1.465(17) . ?
N6 C11A 1.476(19) . ?
N6 C11C 1.54(3) . ?
N6 H6 0.8800 . ?
C1 C2 1.537(5) . ?
C1 H1A 0.9800 . ?
C1 H1B 0.9800 . ?
C1 H1C 0.9800 . ?
C2 C3 1.510(6) . ?
C2 C14 1.513(6) . ?
C2 C26 1.515(6) . ?
C3 C4 1.380(6) . ?
C4 C5 1.380(7) . ?
C4 H4A 0.9500 . ?
C5 C6 1.416(6) . ?
C5 H5 0.9500 . ?
C6 C7 1.395(7) . ?
C7 H7 0.9500 . ?
C31 C32B 1.486(15) . ?
C31 C36B 1.498(18) . ?
C31 C36A 1.504(12) . ?
C31 C32A 1.561(10) . ?
C31 H31 1.0000 . ?
C31 H31A 1.0000 . ?
C14 N3 1.345(5) 7_547 ?
C14 C15 1.386(6) . ?
C15 C16 1.376(7) 7_547 ?
C15 H15 0.9500 . ?
C16 C15 1.376(7) 7_547 ?
C16 C17 1.388(6) . ?
C16 H16 0.9500 . ?
C17 C18 1.418(6) . ?
C18 H18 0.9500 . ?
C21 C26A 1.458(9) . ?
C21 C26B 1.476(17) . ?
C21 C22A 1.491(9) . ?
C21 C22B 1.502(19) . ?
C21 H21 1.0000 . ?
C21 H21A 1.0000 . ?
C26 C27 1.385(6) . ?
C27 C28 1.365(7) . ?
C27 H27 0.9500 . ?
C28 C29 1.407(6) . ?
C28 H28 0.9500 . ?
C29 C30 1.400(6) . ?
C30 H30 0.9500 . ?
C11A C16A 1.492(17) . ?
C11A C12A 1.496(16) . ?
C11A H11 1.0000 . ?
C36A C35A 1.513(12) . ?
C36A H36A 0.9900 . ?
C36A H36B 0.9900 . ?
C35A C34A 1.501(14) . ?
C35A H35A 0.9900 . ?
C35A H35B 0.9900 . ?
C22A C23A 1.491(10) . ?
C22A H22A 0.9900 . ?
C22A H22B 0.9900 . ?
C26A C25A 1.567(10) . ?
C26A H26A 0.9900 . ?
C26A H26B 0.9900 . ?
C32A C33A 1.531(11) . ?
C32A H32A 0.9900 . ?
C32A H32B 0.9900 . ?
C34A C33A 1.538(12) . ?
C34A H34A 0.9900 . ?
C34A H34B 0.9900 . ?
C25A C24A 1.472(12) . ?
C25A H25A 0.9900 . ?
C25A H25B 0.9900 . ?
C23A C24A 1.482(11) . ?
C23A H23A 0.9900 . ?
C23A H23B 0.9900 . ?
C24A H24A 0.9900 . ?
C24A H24B 0.9900 . ?
C33A H33A 0.9900 . ?
C33A H33B 0.9900 . ?
C32B C33B 1.514(15) . ?
C32B H32C 0.9900 . ?
C32B H32D 0.9900 . ?
C33B C34B 1.532(17) . ?
C33B H33C 0.9900 . ?
C33B H33D 0.9900 . ?
C34B C35B 1.539(17) . ?
C34B H34C 0.9900 . ?
C34B H34D 0.9900 . ?
C35B C36B 1.524(18) . ?
C35B H35C 0.9900 . ?
C35B H35D 0.9900 . ?
C23B C24B 1.481(18) . ?
C23B C22B 1.487(18) . ?
C23B H23C 0.9900 . ?
C23B H23D 0.9900 . ?
C26B C25B 1.479(17) . ?
C26B H26C 0.9900 . ?
C26B H26D 0.9900 . ?
C25B C24B 1.519(19) . ?
C25B H25C 0.9900 . ?
C25B H25D 0.9900 . ?
C24B H24C 0.9900 . ?
C24B H24D 0.9900 . ?
C36B H36C 0.9900 . ?
C36B H36D 0.9900 . ?
C22B H22C 0.9900 . ?
C22B H22D 0.9900 . ?
C16A C15A 1.524(14) . ?
C16A H16A 0.9900 . ?
C16A H16B 0.9900 . ?
C12A C13A 1.513(14) . ?
C12A H12A 0.9900 . ?
C12A H12B 0.9900 . ?
C15A C14A 1.501(16) . ?
C15A H15A 0.9900 . ?
C15A H15B 0.9900 . ?
C14A C13A 1.509(15) . ?
C14A H14A 0.9900 . ?
C14A H14B 0.9900 . ?
C13A H13A 0.9900 . ?
C13A H13B 0.9900 . ?
C16B C11B 1.513(16) . ?
C16B C15B 1.520(14) . ?
C16B H16C 0.9900 . ?
C16B H16D 0.9900 . ?
C15B C14B 1.479(15) . ?
C15B H15C 0.9900 . ?
C15B H15D 0.9900 . ?
C13C C12C 1.509(18) . ?
C13C C14C 1.517(18) . ?
C13C H13C 0.9900 . ?
C13C H13D 0.9900 . ?
C12C C11C 1.490(19) . ?
C12C H12C 0.9900 . ?
C12C H12D 0.9900 . ?
C12B C11B 1.494(16) . ?
C12B C13B 1.538(14) . ?
C12B H12E 0.9900 . ?
C12B H12F 0.9900 . ?
C13B C14B 1.536(16) . ?
C13B H13E 0.9900 . ?
C13B H13F 0.9900 . ?
C14B H14C 0.9900 . ?
C14B H14D 0.9900 . ?
C16C C11C 1.470(18) . ?
C16C C15C 1.515(17) . ?
C16C H16E 0.9900 . ?
C16C H16F 0.9900 . ?
C15C C14C 1.515(18) . ?
C15C H15E 0.9900 . ?
C15C H15F 0.9900 . ?
C11B H11A 1.0000 . ?
C11C H11B 1.0000 . ?
C14C H14E 0.9900 . ?
C14C H14F 0.9900 . ?

loop_
_geom_torsion_atom_site_label_1
_geom_torsion_atom_site_label_2
_geom_torsion_atom_site_label_3
_geom_torsion_atom_site_label_4
_geom_torsion
_geom_torsion_site_symmetry_1
_geom_torsion_site_symmetry_2
_geom_torsion_site_symmetry_3
_geom_torsion_site_symmetry_4
_geom_torsion_publ_flag
N5 Co1 N1 C3 46.9(3) . . . . ?
N5 Co1 N1 C3 -133.1(3) 7_547 . . . ?
N1 Co1 N1 C3 -137(4) 7_547 . . . ?
N3 Co1 N1 C3 -41.1(3) 7_547 . . . ?
N3 Co1 N1 C3 138.9(3) . . . . ?
N5 Co1 N1 C6 -140.1(4) . . . . ?
N5 Co1 N1 C6 39.9(4) 7_547 . . . ?
N1 Co1 N1 C6 36(4) 7_547 . . . ?
N3 Co1 N1 C6 131.9(4) 7_547 . . . ?
N3 Co1 N1 C6 -48.1(4) . . . . ?
N5 Co1 N3 C14 -137.1(3) . . . 7_547 ?
N5 Co1 N3 C14 42.9(3) 7_547 . . 7_547 ?
N1 Co1 N3 C14 134.8(3) . . . 7_547 ?
N1 Co1 N3 C14 -45.2(3) 7_547 . . 7_547 ?
N3 Co1 N3 C14 -56(13) 7_547 . . 7_547 ?
N5 Co1 N3 C17 44.9(4) . . . . ?
N5 Co1 N3 C17 -135.1(4) 7_547 . . . ?
N1 Co1 N3 C17 -43.2(4) . . . . ?
N1 Co1 N3 C17 136.8(4) 7_547 . . . ?
N3 Co1 N3 C17 126(13) 7_547 . . . ?
N5 Co1 N5 C26 111(4) 7_547 . . . ?
N1 Co1 N5 C26 -42.2(3) . . . . ?
N1 Co1 N5 C26 137.8(3) 7_547 . . . ?
N3 Co1 N5 C26 46.3(3) 7_547 . . . ?
N3 Co1 N5 C26 -133.7(3) . . . . ?
N5 Co1 N5 C29 -75(4) 7_547 . . . ?
N1 Co1 N5 C29 131.9(4) . . . . ?
N1 Co1 N5 C29 -48.1(4) 7_547 . . . ?
N3 Co1 N5 C29 -139.6(4) 7_547 . . . ?
N3 Co1 N5 C29 40.4(4) . . . . ?
C6 N1 C3 C4 -0.3(5) . . . . ?
Co1 N1 C3 C4 174.3(3) . . . . ?
C6 N1 C3 C2 -179.8(4) . . . . ?
Co1 N1 C3 C2 -5.1(5) . . . . ?
C14 C2 C3 N1 61.0(5) . . . . ?
C26 C2 C3 N1 -54.4(5) . . . . ?
C1 C2 C3 N1 -176.9(4) . . . . ?
C14 C2 C3 C4 -118.3(5) . . . . ?
C26 C2 C3 C4 126.3(5) . . . . ?
C1 C2 C3 C4 3.8(7) . . . . ?
N1 C3 C4 C5 0.3(6) . . . . ?
C2 C3 C4 C5 179.6(4) . . . . ?
C3 C4 C5 C6 -0.1(6) . . . . ?
C3 N1 C6 C7 -179.5(4) . . . . ?
Co1 N1 C6 C7 6.9(7) . . . . ?
C3 N1 C6 C5 0.3(5) . . . . ?
Co1 N1 C6 C5 -173.4(3) . . . . ?
C4 C5 C6 C7 179.7(5) . . . . ?
C4 C5 C6 N1 -0.1(5) . . . . ?
C31 N2 C7 C6 -176.4(5) . . . . ?
N1 C6 C7 N2 -175.6(4) . . . . ?
C5 C6 C7 N2 4.7(9) . . . . ?
C7 N2 C31 C32B 117.0(15) . . . . ?
C7 N2 C31 C36B -24.0(19) . . . . ?
C7 N2 C31 C36A -34.5(10) . . . . ?
C7 N2 C31 C32A 84.3(7) . . . . ?
C3 C2 C14 N3 -56.3(5) . . . 7_547 ?
C26 C2 C14 N3 59.3(5) . . . 7_547 ?
C1 C2 C14 N3 -178.1(4) . . . 7_547 ?
C3 C2 C14 C15 123.1(5) . . . . ?
C26 C2 C14 C15 -121.3(5) . . . . ?
C1 C2 C14 C15 1.3(7) . . . . ?
N3 C14 C15 C16 0.7(6) 7_547 . . 7_547 ?
C2 C14 C15 C16 -178.7(5) . . . 7_547 ?
C14 N3 C17 C16 -0.3(5) 7_547 . . . ?
Co1 N3 C17 C16 177.9(3) . . . . ?
C14 N3 C17 C18 179.3(4) 7_547 . . . ?
Co1 N3 C17 C18 -2.5(7) . . . . ?
C15 C16 C17 N3 -0.2(6) 7_547 . . . ?
C15 C16 C17 C18 -179.7(5) 7_547 . . . ?
C21 N4 C18 C17 170.1(5) . . . . ?
N3 C17 C18 N4 180.0(4) . . . . ?
C16 C17 C18 N4 -0.5(8) . . . . ?
C18 N4 C21 C26A 33.7(9) . . . . ?
C18 N4 C21 C26B 81(3) . . . . ?
C18 N4 C21 C22A -94.1(7) . . . . ?
C18 N4 C21 C22B -55(3) . . . . ?
C29 N5 C26 C27 0.0(5) . . . . ?
Co1 N5 C26 C27 175.5(3) . . . . ?
C29 N5 C26 C2 -179.2(4) . . . . ?
Co1 N5 C26 C2 -3.7(5) . . . . ?
C3 C2 C26 N5 59.5(5) . . . . ?
C14 C2 C26 N5 -55.5(5) . . . . ?
C1 C2 C26 N5 -178.1(4) . . . . ?
C3 C2 C26 C27 -119.5(5) . . . . ?
C14 C2 C26 C27 125.5(5) . . . . ?
C1 C2 C26 C27 2.9(7) . . . . ?
N5 C26 C27 C28 -0.8(5) . . . . ?
C2 C26 C27 C28 178.2(4) . . . . ?
C26 C27 C28 C29 1.2(5) . . . . ?
C26 N5 C29 C30 178.7(4) . . . . ?
Co1 N5 C29 C30 4.0(7) . . . . ?
C26 N5 C29 C28 0.8(5) . . . . ?
Co1 N5 C29 C28 -173.9(3) . . . . ?
C27 C28 C29 N5 -1.3(5) . . . . ?
C27 C28 C29 C30 -179.0(5) . . . . ?
C11B N6 C30 C29 -169.3(10) . . . . ?
C11A N6 C30 C29 174.9(14) . . . . ?
C11C N6 C30 C29 -172.9(19) . . . . ?
N5 C29 C30 N6 -170.6(5) . . . . ?
C28 C29 C30 N6 6.9(9) . . . . ?
C30 N6 C11A C16A 8(3) . . . . ?
C11B N6 C11A C16A -84(9) . . . . ?
C11C N6 C11A C16A -39(8) . . . . ?
C30 N6 C11A C12A 129.6(13) . . . . ?
C11B N6 C11A C12A 37(7) . . . . ?
C11C N6 C11A C12A 83(9) . . . . ?
N2 C31 C36A C35A 178.7(11) . . . . ?
C32B C31 C36A C35A 29(2) . . . . ?
C36B C31 C36A C35A 63(8) . . . . ?
C32A C31 C36A C35A 60.0(14) . . . . ?
C31 C36A C35A C34A -59.5(17) . . . . ?
N4 C21 C22A C23A -179.8(7) . . . . ?
C26A C21 C22A C23A 51.8(10) . . . . ?
C26B C21 C22A C23A 7(3) . . . . ?
C22B C21 C22A C23A 68(2) . . . . ?
N4 C21 C26A C25A -179.3(7) . . . . ?
C26B C21 C26A C25A 80.0(16) . . . . ?
C22A C21 C26A C25A -53.1(10) . . . . ?
C22B C21 C26A C25A -62.8(15) . . . . ?
N2 C31 C32A C33A 177.4(7) . . . . ?
C32B C31 C32A C33A 64.8(16) . . . . ?
C36B C31 C32A C33A -61.6(14) . . . . ?
C36A C31 C32A C33A -61.0(11) . . . . ?
C36A C35A C34A C33A 57.5(16) . . . . ?
C21 C26A C25A C24A 56.1(12) . . . . ?
C21 C22A C23A C24A -49.4(12) . . . . ?
C26A C25A C24A C23A -56.0(13) . . . . ?
C22A C23A C24A C25A 52.4(13) . . . . ?
C31 C32A C33A C34A 60.5(12) . . . . ?
C35A C34A C33A C32A -58.6(14) . . . . ?
N2 C31 C32B C33B 169.5(13) . . . . ?
C36B C31 C32B C33B -49(3) . . . . ?
C36A C31 C32B C33B -42(2) . . . . ?
C32A C31 C32B C33B -110(2) . . . . ?
C31 C32B C33B C34B 55(2) . . . . ?
C32B C33B C34B C35B -64(2) . . . . ?
C33B C34B C35B C36B 67(2) . . . . ?
N4 C21 C26B C25B -170(3) . . . . ?
C26A C21 C26B C25B -71(4) . . . . ?
C22A C21 C26B C25B 3(6) . . . . ?
C22B C21 C26B C25B -31(5) . . . . ?
C21 C26B C25B C24B -21(5) . . . . ?
C22B C23B C24B C25B -27(5) . . . . ?
C26B C25B C24B C23B 51(5) . . . . ?
N2 C31 C36B C35B -166.7(18) . . . . ?
C32B C31 C36B C35B 51(3) . . . . ?
C36A C31 C36B C35B -98(10) . . . . ?
C32A C31 C36B C35B 79(2) . . . . ?
C34B C35B C36B C31 -60(3) . . . . ?
C24B C23B C22B C21 -25(6) . . . . ?
N4 C21 C22B C23B -167(3) . . . . ?
C26A C21 C22B C23B 82(3) . . . . ?
C26B C21 C22B C23B 55(4) . . . . ?
C22A C21 C22B C23B -83(4) . . . . ?
N6 C11A C16A C15A -178.5(17) . . . . ?
C12A C11A C16A C15A 61(2) . . . . ?
N6 C11A C12A C13A 176.5(17) . . . . ?
C16A C11A C12A C13A -58(3) . . . . ?
C11A C16A C15A C14A -60(2) . . . . ?
C16A C15A C14A C13A 56(2) . . . . ?
C15A C14A C13A C12A -55(2) . . . . ?
C11A C12A C13A C14A 56(2) . . . . ?
C11B C16B C15B C14B 52(2) . . . . ?
C14C C13C C12C C11C -55(3) . . . . ?
C11B C12B C13B C14B -63(2) . . . . ?
C16B C15B C14B C13B -59(2) . . . . ?
C12B C13B C14B C15B 65.2(19) . . . . ?
C11C C16C C15C C14C 53(3) . . . . ?
C30 N6 C11B C12B -57(2) . . . . ?
C11A N6 C11B C12B 40(7) . . . . ?
C11C N6 C11B C12B -40(9) . . . . ?
C30 N6 C11B C16B 70.1(19) . . . . ?
C11A N6 C11B C16B 167(9) . . . . ?
C11C N6 C11B C16B 87(10) . . . . ?
C13B C12B C11B N6 -175.9(16) . . . . ?
C13B C12B C11B C16B 56(2) . . . . ?
C15B C16B C11B N6 -177.6(15) . . . . ?
C15B C16B C11B C12B -51(2) . . . . ?
C15C C16C C11C C12C -43(5) . . . . ?
C15C C16C C11C N6 -180(3) . . . . ?
C13C C12C C11C C16C 44(4) . . . . ?
C13C C12C C11C N6 179(3) . . . . ?
C30 N6 C11C C16C -156(2) . . . . ?
C11B N6 C11C C16C 40(8) . . . . ?
C11A N6 C11C C16C -16(6) . . . . ?
C30 N6 C11C C12C 68(4) . . . . ?
C11B N6 C11C C12C -97(11) . . . . ?
C11A N6 C11C C12C -153(11) . . . . ?
C16C C15C C14C C13C -64(3) . . . . ?
C12C C13C C14C C15C 65(3) . . . . ?

loop_
_platon_squeeze_void_nr
_platon_squeeze_void_average_x
_platon_squeeze_void_average_y
_platon_squeeze_void_average_z
_platon_squeeze_void_volume
_platon_squeeze_void_count_electrons
1 0.500 0.228 0.250 267.6 4.6
2 0.000 0.271 0.750 267.6 5.6
3 0.000 0.728 0.250 267.6 4.6
4 0.500 0.771 0.750 267.6 5.6
